data_2234909
loop_
_publ_author_name
'Bouchameni, Chahra'
'Beghidja, Chahrazed'
'Beghidja, Adel'
'Boutebdja, Mehdi'

_publ_section_title
;
 Aquabis[<i>N</i>'-(1,3-dithiolan-2-ylidene)-2-hydroxybenzohydrazidato(0.5{-})-\k^2^<i>N</i>',<i>O</i>]sodium(I)
;
_journal_coeditor_code BQ2359
_journal_issue 6
_journal_name_full 'Acta Crystallographica Section E'
_journal_page_first m827
_journal_page_last m828
_journal_paper_doi 10.1107/S1600536812023239
_journal_volume 68
_journal_year 2012
_chemical_formula_iupac '[Na (C10 H9.5 N2 O2 S2)2 (H2 O1)]'
_chemical_formula_moiety 'C20 H21 N4 Na O5 S4'
_chemical_formula_sum 'C20 H21 N4 Na O5 S4'
_chemical_formula_weight 548.68
_chemical_name_systematic
;
Aquabis[<i>N</i>'-(1,3-dithiolan-2-ylidene)-2-hydroxybenzohydrazidato(0.5-)-
\k^2^<i>N</i>',<i>O</i>]sodium(I)
;
_space_group_IT_number 5
_symmetry_cell_setting monoclinic
_symmetry_space_group_name_Hall 'C 2y'
_symmetry_space_group_name_H-M 'C 1 2 1'
_atom_sites_solution_hydrogens geom
_atom_sites_solution_primary direct
_atom_sites_solution_secondary difmap
_cell_angle_alpha 90
_cell_angle_beta 117.804(3)
_cell_angle_gamma 90
_cell_formula_units_Z 2
_cell_length_a 16.6960(16)
_cell_length_b 5.9330(3)
_cell_length_c 13.5240(12)
_cell_measurement_reflns_used 2559
_cell_measurement_temperature 298
_cell_measurement_theta_max 27.485
_cell_measurement_theta_min 0.998
_cell_volume 1184.99(17)
_computing_cell_refinement 'SCALEPACK (Otwinowski & Minor, 1997)'
_computing_data_collection 'COLLECT (Nonius, 1998)'
_computing_data_reduction 'DENZO (Otwinowski & Minor, 1997)'
_computing_molecular_graphics 'PLATON (Spek, 2009)'
_computing_publication_material 'SHELXL97 (Sheldrick, 2008)'
_computing_structure_refinement 'SHELXL97 (Sheldrick, 2008)'
_computing_structure_solution 'SHELXS97 (Sheldrick, 2008)'
_diffrn_ambient_temperature 298
_diffrn_detector_area_resol_mean 9
_diffrn_measured_fraction_theta_full 0.994
_diffrn_measured_fraction_theta_max 0.994
_diffrn_measurement_device '95mm CCD camera on \k-goniostat'
_diffrn_measurement_device_type 'Nonius KappaCCD'
_diffrn_measurement_method '\f scans, and \w scans with \k offsets'
_diffrn_radiation_monochromator 'horizonally mounted graphite crystal'
_diffrn_radiation_source 'Rotating Anode'
_diffrn_radiation_type MoK\a
_diffrn_radiation_wavelength 0.71073
_diffrn_reflns_av_R_equivalents 0.0496
_diffrn_reflns_av_sigmaI/netI 0.0655
_diffrn_reflns_limit_h_max 21
_diffrn_reflns_limit_h_min -21
_diffrn_reflns_limit_k_max 7
_diffrn_reflns_limit_k_min -6
_diffrn_reflns_limit_l_max 17
_diffrn_reflns_limit_l_min -13
_diffrn_reflns_number 3660
_diffrn_reflns_reduction_process
;
;
_diffrn_reflns_theta_full 27.48
_diffrn_reflns_theta_max 27.48
_diffrn_reflns_theta_min 1.70
_diffrn_standards_number 0
_exptl_absorpt_coefficient_mu 0.460
_exptl_absorpt_correction_type none
_exptl_crystal_colour colorless
_exptl_crystal_density_diffrn 1.538
_exptl_crystal_density_method 'Not Measured'
_exptl_crystal_description plates
_exptl_crystal_F_000 568
_exptl_crystal_size_max 0.140
_exptl_crystal_size_mid 0.100
_exptl_crystal_size_min 0.080
_refine_diff_density_max 0.325
_refine_diff_density_min -0.426
_refine_ls_abs_structure_details 'Flack (1983), 970 Friedel pairs'
_refine_ls_abs_structure_Flack -0.06(13)
_refine_ls_extinction_method none
_refine_ls_goodness_of_fit_ref 0.999
_refine_ls_hydrogen_treatment mixed
_refine_ls_matrix_type full
_refine_ls_number_parameters 161
_refine_ls_number_reflns 2463
_refine_ls_number_restraints 5
_refine_ls_restrained_S_all 1.008
_refine_ls_R_factor_all 0.0618
_refine_ls_R_factor_gt 0.0467
_refine_ls_shift/su_max 0.021
_refine_ls_shift/su_mean 0.001
_refine_ls_structure_factor_coef Fsqd
_refine_ls_weighting_details 'calc w=1/[\s^2^(Fo^2^)+(0.0458P)^2^+2.9944P] where P=(Fo^2^+2Fc^2^)/3'
_refine_ls_weighting_scheme calc
_refine_ls_wR_factor_gt 0.1042
_refine_ls_wR_factor_ref 0.1262
_reflns_number_gt 2083
_reflns_number_total 2463
_reflns_threshold_expression I>2\s(I)
_cod_data_source_file bq2359.cif
_cod_data_source_block I
_cod_original_sg_symbol_H-M 'C 2'
_cod_database_code 2234909
_cod_database_fobs_code 2234909

loop_
_symmetry_equiv_pos_site_id
_symmetry_equiv_pos_as_xyz
1 x,y,z
2 -x,y,-z
3 1/2+x,1/2+y,z
4 1/2-x,1/2+y,-z

loop_
_atom_site_aniso_label
_atom_site_aniso_U_11
_atom_site_aniso_U_22
_atom_site_aniso_U_33
_atom_site_aniso_U_12
_atom_site_aniso_U_13
_atom_site_aniso_U_23
S1 0.0373(6) 0.0381(6) 0.0316(5) 0.0081(5) 0.0228(5) 0.0031(5)
S2 0.0465(7) 0.0349(6) 0.0353(6) 0.0119(5) 0.0194(5) 0.0097(5)
Na1 0.0457(14) 0.0278(13) 0.0329(12) 0.0000 0.0260(11) 0.0000
O1 0.0435(17) 0.0330(17) 0.0300(15) 0.0067(13) 0.0265(14) 0.0027(12)
O2 0.0449(18) 0.0407(19) 0.0274(15) 0.0150(15) 0.0240(15) 0.0072(13)
O3 0.113(5) 0.029(3) 0.040(3) 0.0000 0.044(3) 0.0000
N1 0.0286(17) 0.0287(18) 0.0195(15) 0.0012(15) 0.0139(13) 0.0016(14)
N2 0.0321(18) 0.0259(19) 0.0225(16) 0.0035(15) 0.0145(14) 0.0029(12)
C1 0.030(2) 0.028(2) 0.025(2) -0.0002(17) 0.0167(17) -0.0024(16)
C2 0.0249(18) 0.027(2) 0.0217(17) -0.0008(16) 0.0100(14) -0.0048(15)
C3 0.030(2) 0.033(2) 0.0213(18) 0.0045(17) 0.0116(16) 0.0001(16)
C4 0.046(3) 0.041(3) 0.029(2) 0.008(2) 0.016(2) 0.0058(18)
C5 0.045(3) 0.036(3) 0.029(2) 0.012(2) 0.009(2) 0.0066(19)
C6 0.036(2) 0.033(3) 0.037(2) 0.011(2) 0.012(2) -0.002(2)
C7 0.033(2) 0.036(2) 0.033(2) -0.001(2) 0.0193(18) -0.005(2)
C8 0.029(2) 0.030(2) 0.0190(18) -0.0005(16) 0.0108(16) 0.0010(15)
C9 0.038(2) 0.044(3) 0.043(3) 0.009(2) 0.023(2) -0.003(2)
C10 0.040(2) 0.045(3) 0.045(3) 0.022(2) 0.015(2) 0.003(2)

loop_
_atom_site_type_symbol
_atom_site_label
_atom_site_fract_x
_atom_site_fract_y
_atom_site_fract_z
_atom_site_U_iso_or_equiv
_atom_site_thermal_displace_type
_atom_site_calc_flag
_atom_site_refinement_flags
_atom_site_occupancy
S S1 0.34168(7) 0.79324(19) 0.76027(8) 0.0330(3) Uani . . 1.000
S S2 0.33261(8) 1.0904(2) 0.57897(10) 0.0388(4) Uani . . 1.000
Na Na1 0.50000 0.7068(4) 0.50000 0.0324(8) Uani . . 1.000
O O1 0.5618(2) 0.4475(5) 0.6448(2) 0.0318(9) Uani . . 1.000
O O2 0.5000(2) 0.3636(5) 0.9088(2) 0.0348(10) Uani . . 1.000
O O3 0.50000 1.0799(9) 0.50000 0.057(2) Uani . . 1.000
N N1 0.4834(2) 0.5736(6) 0.7318(2) 0.0245(10) Uani . . 1.000
N N2 0.4434(2) 0.7412(6) 0.6540(3) 0.0261(10) Uani . . 1.000
C C1 0.5421(3) 0.4301(7) 0.7235(3) 0.0261(12) Uani . . 1.000
C C2 0.5809(3) 0.2538(7) 0.8092(3) 0.0249(11) Uani . . 1.000
C C3 0.5575(3) 0.2237(7) 0.8968(3) 0.0282(11) Uani . . 1.000
C C4 0.5962(3) 0.0414(8) 0.9695(4) 0.0393(16) Uani . . 1.000
C C5 0.6562(3) -0.1025(9) 0.9594(4) 0.0400(16) Uani . . 1.000
C C6 0.6809(3) -0.0701(8) 0.8755(4) 0.0373(14) Uani . . 1.000
C C7 0.6425(3) 0.1041(8) 0.8012(3) 0.0325(12) Uani . . 1.000
C C8 0.3821(3) 0.8554(7) 0.6639(3) 0.0262(11) Uani . . 1.000
C C9 0.2806(3) 1.0562(9) 0.7390(4) 0.0400(16) Uani . . 1.000
C C10 0.2425(3) 1.1176(9) 0.6176(4) 0.0453(16) Uani . . 1.000
H H1 0.47040 0.56020 0.78750 0.0290 Uiso calc . 1.000
H H2 0.512(8) 0.379(19) 0.980(3) 0.0680 Uiso . . 0.500
H H3 0.470(4) 1.171(8) 0.435(3) 0.0680 Uiso . . 1.000
H H4 0.58030 0.01670 1.02760 0.0470 Uiso calc R 1.000
H H5 0.68110 -0.22480 1.01000 0.0480 Uiso calc R 1.000
H H6 0.72380 -0.16700 0.86960 0.0450 Uiso calc R 1.000
H H7 0.65820 0.12360 0.74260 0.0390 Uiso calc R 1.000
H H9A 0.23110 1.03850 0.75920 0.0480 Uiso calc R 1.000
H H9B 0.32190 1.17610 0.78640 0.0480 Uiso calc R 1.000
H H10A 0.21950 1.27430 0.60530 0.0540 Uiso calc R 1.000
H H10B 0.19180 1.01580 0.57130 0.0540 Uiso calc R 1.000

loop_
_atom_type_symbol
_atom_type_description
_atom_type_scat_dispersion_real
_atom_type_scat_dispersion_imag
_atom_type_scat_source
S S 0.1246 0.1234 'International Tables Vol C Tables 4.2.6.8 and 6.1.1.4'
O O 0.0106 0.0060 'International Tables Vol C Tables 4.2.6.8 and 6.1.1.4'
Na Na 0.0362 0.0249 'International Tables Vol C Tables 4.2.6.8 and 6.1.1.4'
N N 0.0061 0.0033 'International Tables Vol C Tables 4.2.6.8 and 6.1.1.4'
H H 0.0000 0.0000 'International Tables Vol C Tables 4.2.6.8 and 6.1.1.4'
C C 0.0033 0.0016 'International Tables Vol C Tables 4.2.6.8 and 6.1.1.4'

loop_
_geom_angle_atom_site_label_1
_geom_angle_atom_site_label_2
_geom_angle_atom_site_label_3
_geom_angle_site_symmetry_1
_geom_angle_site_symmetry_3
_geom_angle
_geom_angle_publ_flag
C8 S1 C9 . . 94.8(2) no
C8 S2 C10 . . 94.8(2) no
O1 Na1 O3 . . 131.54(8) no
O1 Na1 N2 . . 64.63(11) no
O1 Na1 O1 . 2_656 96.91(13) no
O1 Na1 N2 . 2_656 122.01(13) no
O3 Na1 N2 . . 85.61(9) no
O1 Na1 O3 2_656 . 131.54(8) no
O3 Na1 N2 . 2_656 85.61(9) no
O1 Na1 N2 2_656 . 122.01(13) no
N2 Na1 N2 . 2_656 171.22(15) no
O1 Na1 N2 2_656 2_656 64.63(11) no
Na1 O1 C1 . . 125.5(3) no
C3 O2 H2 . . 113(8) no
Na1 O3 H3 . . 125(3) no
Na1 O3 H3 . 2_656 125(3) no
H3 O3 H3 . 2_656 111(4) no
N2 N1 C1 . . 120.6(3) no
Na1 N2 N1 . . 108.7(2) no
Na1 N2 C8 . . 135.3(3) no
N1 N2 C8 . . 115.4(4) no
C1 N1 H1 . . 120.00 no
N2 N1 H1 . . 120.00 no
N1 C1 C2 . . 117.2(4) no
O1 C1 N1 . . 120.6(4) no
O1 C1 C2 . . 122.3(4) no
C1 C2 C7 . . 117.4(4) no
C3 C2 C7 . . 118.8(4) no
C1 C2 C3 . . 123.8(4) no
C2 C3 C4 . . 117.8(4) no
O2 C3 C2 . . 121.1(4) no
O2 C3 C4 . . 121.2(4) no
C3 C4 C5 . . 122.0(5) no
C4 C5 C6 . . 120.3(5) no
C5 C6 C7 . . 119.1(5) no
C2 C7 C6 . . 122.0(4) no
S1 C8 S2 . . 115.2(3) no
S1 C8 N2 . . 124.4(3) no
S2 C8 N2 . . 120.5(3) no
S1 C9 C10 . . 107.6(4) no
S2 C10 C9 . . 107.9(4) no
C3 C4 H4 . . 119.00 no
C5 C4 H4 . . 119.00 no
C4 C5 H5 . . 120.00 no
C6 C5 H5 . . 120.00 no
C5 C6 H6 . . 120.00 no
C7 C6 H6 . . 120.00 no
C2 C7 H7 . . 119.00 no
C6 C7 H7 . . 119.00 no
S1 C9 H9A . . 110.00 no
S1 C9 H9B . . 110.00 no
C10 C9 H9A . . 110.00 no
C10 C9 H9B . . 110.00 no
H9A C9 H9B . . 108.00 no
S2 C10 H10A . . 110.00 no
S2 C10 H10B . . 110.00 no
C9 C10 H10A . . 110.00 no
C9 C10 H10B . . 110.00 no
H10A C10 H10B . . 108.00 no

loop_
_geom_bond_atom_site_label_1
_geom_bond_atom_site_label_2
_geom_bond_site_symmetry_2
_geom_bond_distance
_geom_bond_publ_flag
S1 C8 . 1.764(5) no
S1 C9 . 1.812(6) no
S2 C8 . 1.750(4) no
S2 C10 . 1.815(6) no
Na1 O1 . 2.320(3) yes
Na1 O3 . 2.214(6) yes
Na1 N2 . 2.666(4) yes
Na1 O1 2_656 2.320(3) no
Na1 N2 2_656 2.666(4) no
O1 C1 . 1.256(5) no
O2 C3 . 1.335(6) no
O2 H2 . 0.89(5) no
O3 H3 2_656 0.95(4) no
O3 H3 . 0.95(4) no
N1 N2 . 1.373(5) no
N1 C1 . 1.342(6) no
N2 C8 . 1.285(6) no
N1 H1 . 0.8800 no
C1 C2 . 1.469(6) no
C2 C3 . 1.421(6) no
C2 C7 . 1.401(7) no
C3 C4 . 1.401(6) no
C4 C5 . 1.371(8) no
C5 C6 . 1.390(7) no
C6 C7 . 1.374(6) no
C9 C10 . 1.503(7) no
C4 H4 . 0.9500 no
C5 H5 . 0.9500 no
C6 H6 . 0.9500 no
C7 H7 . 0.9500 no
C9 H9A . 0.9900 no
C9 H9B . 0.9900 no
C10 H10A . 0.9900 no
C10 H10B . 0.9900 no

loop_
_geom_contact_atom_site_label_1
_geom_contact_atom_site_label_2
_geom_contact_distance
_geom_contact_site_symmetry_2
_geom_contact_publ_flag
S1 N1 2.880(4) . no
S1 C4 3.614(5) 2_667 no
S2 C10 3.660(5) 4_546 no
S2 O3 3.4263(15) . no
S1 H1 2.4300 . no
S1 H7 3.1300 3_455 no
S1 H4 2.8600 2_667 no
S2 H10A 2.9100 4_546 no
S2 H10B 3.1500 4_556 no
Na1 C10 3.633(6) 3_545 no
Na1 C10 3.633(6) 4_546 no
Na1 H10B 3.1000 3_545 no
Na1 H10B 3.1000 4_546 no
O1 O3 2.788(5) 1_545 no
O1 N2 2.681(5) . no
O1 C9 3.323(7) 3_545 no
O1 O3 2.788(5) 2_646 no
O1 C10 3.360(7) 3_545 no
O2 C4 3.378(6) 2_657 no
O2 N1 2.596(4) . no
O2 C3 3.298(5) 2_657 no
O2 O2 2.467(4) 2_657 no
O3 O1 2.788(5) 1_565 no
O3 S2 3.4263(15) 2_656 no
O3 O1 2.788(5) 2_666 no
O3 S2 3.4263(15) . no
O1 H7 2.4600 . no
O1 H10B 2.8100 3_545 no
O1 H3 1.90(4) 2_646 no
O1 H9A 2.5700 3_545 no
O2 H2 1.61(8) 2_657 no
O2 H9B 2.8700 1_545 no
O2 H4 2.8000 2_657 no
O2 H1 1.8800 . no
N1 S1 2.880(4) . no
N1 O1 2.257(5) . no
N1 O2 2.596(4) . no
N2 O1 2.681(5) . no
C3 O2 3.298(5) 2_657 no
C4 O2 3.378(6) 2_657 no
C4 S1 3.614(5) 2_647 no
C4 C9 3.495(7) 2_647 no
C9 O1 3.323(7) 3_455 no
C9 C4 3.495(7) 2_667 no
C10 O1 3.360(7) 3_455 no
C10 Na1 3.633(6) 3_455 no
C10 Na1 3.633(6) 4_556 no
C10 S2 3.660(5) 4_556 no
C1 H9A 3.0300 3_545 no
C1 H3 2.57(4) 2_646 no
C2 H3 3.04(4) 2_646 no
C3 H1 2.5100 . no
C3 H2 2.60(11) 2_657 no
C4 H9B 3.0300 2_647 no
C4 H2 2.98(12) 2_657 no
C4 H4 2.9700 2_657 no
C6 H5 2.9300 4_657 no
C7 H5 3.0300 4_657 no
C7 H3 2.88(4) 2_646 no
C9 H6 2.8800 3_465 no
C9 H4 2.9300 2_667 no
H1 S1 2.4300 . no
H1 O2 1.8800 . no
H1 C3 2.5100 . no
H1 H2 2.5900 . no
H2 H1 2.5900 . no
H2 H4 2.3800 . no
H2 O2 1.61(9) 2_657 no
H2 C3 2.60(11) 2_657 no
H2 C4 2.98(12) 2_657 no
H3 O1 1.90(4) 2_666 no
H3 C1 2.57(4) 2_666 no
H3 C2 3.04(4) 2_666 no
H3 C7 2.88(4) 2_666 no
H3 H7 2.3700 2_666 no
H4 H2 2.3800 . no
H4 S1 2.8600 2_647 no
H4 O2 2.8000 2_657 no
H4 C4 2.9700 2_657 no
H4 C9 2.9300 2_647 no
H4 H4 2.4200 2_657 no
H4 H9B 2.4600 2_647 no
H5 C6 2.9300 4_647 no
H5 C7 3.0300 4_647 no
H6 C9 2.8800 3_535 no
H6 H9A 2.3400 3_535 no
H6 H9B 2.5600 3_535 no
H7 O1 2.4600 . no
H7 H3 2.3700 2_646 no
H7 S1 3.1300 3_545 no
H9A O1 2.5700 3_455 no
H9A C1 3.0300 3_455 no
H9A H6 2.3400 3_465 no
H9B O2 2.8700 1_565 no
H9B C4 3.0300 2_667 no
H9B H4 2.4600 2_667 no
H9B H6 2.5600 3_465 no
H10A S2 2.9100 4_556 no
H10B Na1 3.1000 3_455 no
H10B O1 2.8100 3_455 no
H10B S2 3.1500 4_546 no
H10B Na1 3.1000 4_556 no

loop_
_geom_hbond_atom_site_label_D
_geom_hbond_atom_site_label_H
_geom_hbond_atom_site_label_A
_geom_hbond_site_symmetry_A
_geom_hbond_distance_DH
_geom_hbond_distance_HA
_geom_hbond_distance_DA
_geom_hbond_angle_DHA
_geom_hbond_publ_flag
N1 H1 S1 . 0.8800 2.4300 2.880(4) 112.00 no
N1 H1 O2 . 0.8800 1.8800 2.596(4) 137.00 yes
O2 H2 O2 2_657 0.89(5) 1.61(9) 2.467(4) 160(14) yes
O3 H3 O1 2_666 0.95(4) 1.90(4) 2.788(5) 155(4) yes
C4 H4 S1 2_647 0.9500 2.8600 3.614(5) 137.00 no
C7 H7 O1 . 0.9500 2.4600 2.790(5) 100.00 no
C9 H9A O1 3_455 0.9900 2.5700 3.323(7) 133.00 no

loop_
_geom_torsion_atom_site_label_1
_geom_torsion_atom_site_label_2
_geom_torsion_atom_site_label_3
_geom_torsion_atom_site_label_4
_geom_torsion_site_symmetry_1
_geom_torsion
_geom_torsion_publ_flag
C9 S1 C8 S2 . -11.2(3) no
C9 S1 C8 N2 . 168.7(4) no
C8 S1 C9 C10 . 35.8(4) no
C10 S2 C8 S1 . -11.6(3) no
C10 S2 C8 N2 . 168.5(4) no
C8 S2 C10 C9 . 36.2(4) no
O3 Na1 O1 C1 . 60.2(4) no
N2 Na1 O1 C1 . 2.4(3) no
O1 Na1 O1 C1 2_656 -119.8(3) no
N2 Na1 O1 C1 2_656 175.9(3) no
O1 Na1 N2 N1 . -1.8(2) no
O1 Na1 N2 C8 . -171.8(5) no
O3 Na1 N2 N1 . -142.4(2) no
O3 Na1 N2 C8 . 47.6(4) no
O1 Na1 N2 N1 2_656 80.2(3) no
O1 Na1 N2 C8 2_656 -89.8(4) no
Na1 O1 C1 N1 . -2.7(6) no
Na1 O1 C1 C2 . 176.9(3) no
C1 N1 N2 Na1 . 1.5(4) no
C1 N1 N2 C8 . 173.7(4) no
N2 N1 C1 O1 . 0.4(6) no
N2 N1 C1 C2 . -179.2(4) no
Na1 N2 C8 S1 . 163.7(2) no
Na1 N2 C8 S2 . -16.4(6) no
N1 N2 C8 S1 . -5.8(5) no
N1 N2 C8 S2 . 174.1(3) no
O1 C1 C2 C3 . -177.5(4) no
O1 C1 C2 C7 . 0.7(6) no
N1 C1 C2 C3 . 2.1(6) no
N1 C1 C2 C7 . -179.8(4) no
C1 C2 C3 O2 . -2.7(7) no
C1 C2 C3 C4 . 176.8(4) no
C7 C2 C3 O2 . 179.1(4) no
C7 C2 C3 C4 . -1.4(6) no
C1 C2 C7 C6 . -178.4(4) no
C3 C2 C7 C6 . -0.1(7) no
O2 C3 C4 C5 . -179.2(4) no
C2 C3 C4 C5 . 1.3(7) no
C3 C4 C5 C6 . 0.3(8) no
C4 C5 C6 C7 . -1.8(8) no
C5 C6 C7 C2 . 1.7(7) no
S1 C9 C10 S2 . -48.2(4) no
